data_4078718
loop_
_publ_author_name
'Hewison, Lindsay'
'Crook, Sian H.'
'Mann, Brian E.'
'Meijer, Anthony J. H. M.'
'Adams, Harry'
'Sawle, Philip'
'Motterlini, Roberto A.'

_publ_section_title
;
 New Types of CO-Releasing Molecules (CO-RMs), Based on Iron
 Dithiocarbamate Complexes and [Fe(CO)3I(S2COEt)]
;
_journal_issue 16
_journal_name_full Organometallics
_journal_page_first 5823
_journal_paper_doi 10.1021/om3003637
_journal_volume 31
_journal_year 2012
_chemical_formula_sum 'C6 H6 Br Fe N O3 S2'
_chemical_formula_weight 340.00
_chemical_name_systematic
;

 ?

;
_space_group_IT_number 14
_symmetry_cell_setting monoclinic
_symmetry_space_group_name_Hall '-P 2yn'
_symmetry_space_group_name_H-M 'P 1 21/n 1'
_atom_sites_solution_hydrogens geom
_atom_sites_solution_primary direct
_atom_sites_solution_secondary difmap
_audit_creation_method SHELXL-97
_cell_angle_alpha 90.00
_cell_angle_beta 99.0090(10)
_cell_angle_gamma 90.00
_cell_formula_units_Z 4
_cell_length_a 6.3390(2)
_cell_length_b 11.9879(3)
_cell_length_c 15.1940(4)
_cell_measurement_reflns_used 9951
_cell_measurement_temperature 150(2)
_cell_measurement_theta_max 29.77
_cell_measurement_theta_min 2.17
_cell_volume 1140.37(5)
_computing_cell_refinement 'Bruker SMART'
_computing_data_collection 'Bruker SMART'
_computing_data_reduction 'Bruker SAINT'
_computing_molecular_graphics 'Bruker SHELXTL'
_computing_publication_material 'Bruker SHELXTL'
_computing_structure_refinement 'SHELXL-97 (Sheldrick, 1997)'
_computing_structure_solution 'Bruker SHELXTL'
_diffrn_ambient_temperature 150(2)
_diffrn_detector_area_resol_mean 100
_diffrn_measured_fraction_theta_full 1.000
_diffrn_measured_fraction_theta_max 0.996
_diffrn_measurement_device_type 'CCD area detector'
_diffrn_measurement_method 'phi and omega scans'
_diffrn_radiation_monochromator graphite
_diffrn_radiation_source 'fine-focus sealed tube'
_diffrn_radiation_type MoK\a
_diffrn_radiation_wavelength 0.71073
_diffrn_reflns_av_R_equivalents 0.0245
_diffrn_reflns_av_sigmaI/netI 0.0150
_diffrn_reflns_limit_h_max 9
_diffrn_reflns_limit_h_min -8
_diffrn_reflns_limit_k_max 17
_diffrn_reflns_limit_k_min -17
_diffrn_reflns_limit_l_max 21
_diffrn_reflns_limit_l_min -21
_diffrn_reflns_number 25011
_diffrn_reflns_theta_full 25.00
_diffrn_reflns_theta_max 30.57
_diffrn_reflns_theta_min 2.17
_diffrn_standards_decay_% 0
_diffrn_standards_number 0
_exptl_absorpt_coefficient_mu 5.172
_exptl_absorpt_correction_T_max 0.4097
_exptl_absorpt_correction_T_min 0.3253
_exptl_absorpt_correction_type multi-scan
_exptl_absorpt_process_details sadabs
_exptl_crystal_colour orange
_exptl_crystal_density_diffrn 1.980
_exptl_crystal_density_method 'not measured'
_exptl_crystal_description block
_exptl_crystal_F_000 664
_exptl_crystal_size_max 0.28
_exptl_crystal_size_mid 0.26
_exptl_crystal_size_min 0.21
_refine_diff_density_max 0.409
_refine_diff_density_min -0.464
_refine_diff_density_rms 0.076
_refine_ls_extinction_method none
_refine_ls_goodness_of_fit_ref 1.042
_refine_ls_hydrogen_treatment constr
_refine_ls_matrix_type full
_refine_ls_number_parameters 129
_refine_ls_number_reflns 3479
_refine_ls_number_restraints 0
_refine_ls_restrained_S_all 1.042
_refine_ls_R_factor_all 0.0311
_refine_ls_R_factor_gt 0.0225
_refine_ls_shift/su_max 0.002
_refine_ls_shift/su_mean 0.000
_refine_ls_structure_factor_coef Fsqd
_refine_ls_weighting_details 'calc w=1/[\s^2^(Fo^2^)+(0.0279P)^2^+0.2686P] where P=(Fo^2^+2Fc^2^)/3'
_refine_ls_weighting_scheme calc
_refine_ls_wR_factor_gt 0.0533
_refine_ls_wR_factor_ref 0.0565
_reflns_number_gt 2914
_reflns_number_total 3479
_reflns_threshold_expression >2sigma(I)
_cod_data_source_file om3003637_si_002.cif
_cod_data_source_block ime161_0m
_cod_depositor_comments
;
The following automatic conversions were performed:

'_symmetry_cell_setting' value 'Monoclinic' changed to 'monoclinic'
according to /home/saulius/struct/CIF-dictionaries/cif_core.dic
dictionary named 'cif_core.dic' version 2.4.2 from 2011-04-26.

Automatic conversion script
Id: cif_fix_values 1891 2012-01-12 08:04:46Z andrius 
;
_cod_original_sg_symbol_H-M P2(1)/n
_cod_database_code 4078718

loop_
_symmetry_equiv_pos_as_xyz
'x, y, z'
'-x+1/2, y+1/2, -z+1/2'
'-x, -y, -z'
'x-1/2, -y-1/2, z-1/2'

loop_
_atom_site_label
_atom_site_type_symbol
_atom_site_fract_x
_atom_site_fract_y
_atom_site_fract_z
_atom_site_U_iso_or_equiv
_atom_site_adp_type
_atom_site_occupancy
_atom_site_symmetry_multiplicity
_atom_site_calc_flag
_atom_site_refinement_flags
Fe1 Fe 0.23411(3) 0.020745(17) 0.688300(13) 0.03170(6) Uani 1 1 d .
Br1 Br 0.09945(4) 0.140737(18) 0.799780(13) 0.05981(7) Uani 1 1 d .
S1 S 0.07702(6) 0.13078(3) 0.57115(3) 0.03987(9) Uani 1 1 d .
S2 S 0.49318(7) 0.15075(3) 0.66985(3) 0.04074(9) Uani 1 1 d .
O1 O 0.4117(2) -0.11582(13) 0.55907(9) 0.0594(4) Uani 1 1 d .
O2 O -0.1574(2) -0.11126(14) 0.69053(11) 0.0699(4) Uani 1 1 d .
03 O 0.4905(3) -0.08193(14) 0.84525(9) 0.0667(4) Uani 1 1 d .
N1 N 0.3456(2) 0.29388(11) 0.53911(9) 0.0406(3) Uani 1 1 d .
C1 C 0.3405(3) -0.06446(14) 0.60931(10) 0.0387(3) Uani 1 1 d .
C2 C -0.0059(3) -0.06231(15) 0.68961(12) 0.0450(4) Uani 1 1 d .
C3 C 0.3918(3) -0.04455(15) 0.78433(11) 0.0435(4) Uani 1 1 d .
C4 C 0.3103(2) 0.20530(12) 0.58600(9) 0.0340(3) Uani 1 1 d .
C5 C 0.5503(3) 0.35183(15) 0.55585(14) 0.0547(5) Uani 1 1 d .
H5A H 0.5360 0.4184 0.5895 0.082 Uiso 1 1 calc R
H5B H 0.5941 0.3712 0.5001 0.082 Uiso 1 1 calc R
H5C H 0.6556 0.3040 0.5889 0.082 Uiso 1 1 calc R
C6 C 0.1838(3) 0.33734(17) 0.46835(13) 0.0559(5) Uani 1 1 d .
H6A H 0.2358 0.3329 0.4124 0.084 Uiso 1 1 calc R
H6B H 0.1538 0.4137 0.4808 0.084 Uiso 1 1 calc R
H6C H 0.0556 0.2940 0.4654 0.084 Uiso 1 1 calc R

loop_
_atom_site_aniso_label
_atom_site_aniso_U_11
_atom_site_aniso_U_22
_atom_site_aniso_U_33
_atom_site_aniso_U_23
_atom_site_aniso_U_13
_atom_site_aniso_U_12
Fe1 0.03355(12) 0.03223(11) 0.02914(10) 0.00083(8) 0.00438(8) 0.00010(8)
Br1 0.07590(15) 0.06048(13) 0.04773(11) -0.00865(8) 0.02429(10) 0.01222(10)
S1 0.0344(2) 0.0424(2) 0.0402(2) 0.00771(15) -0.00230(15) -0.00370(15)
S2 0.0363(2) 0.0432(2) 0.04013(19) 0.00240(15) -0.00219(15) -0.00730(16)
O1 0.0632(9) 0.0652(8) 0.0508(7) -0.0160(6) 0.0122(6) 0.0107(7)
O2 0.0494(8) 0.0709(9) 0.0890(11) 0.0165(8) 0.0092(8) -0.0179(7)
03 0.0708(10) 0.0738(10) 0.0499(8) 0.0177(7) -0.0084(7) 0.0069(8)
N1 0.0463(8) 0.0338(6) 0.0433(7) 0.0032(5) 0.0119(6) -0.0007(5)
C1 0.0387(8) 0.0409(8) 0.0351(7) -0.0014(6) 0.0009(6) -0.0001(6)
C2 0.0452(10) 0.0444(9) 0.0453(9) 0.0087(7) 0.0068(7) -0.0005(7)
C3 0.0456(9) 0.0445(8) 0.0399(8) 0.0039(7) 0.0050(7) 0.0000(7)
C4 0.0364(8) 0.0330(7) 0.0332(7) -0.0030(5) 0.0075(6) -0.0007(6)
C5 0.0606(12) 0.0449(9) 0.0613(11) 0.0016(8) 0.0178(9) -0.0164(8)
C6 0.0653(13) 0.0532(10) 0.0499(10) 0.0184(8) 0.0109(9) 0.0086(9)

loop_
_atom_type_symbol
_atom_type_description
_atom_type_scat_dispersion_real
_atom_type_scat_dispersion_imag
_atom_type_scat_source
C C 0.0033 0.0016 'International Tables Vol C Tables 4.2.6.8 and 6.1.1.4'
H H 0.0000 0.0000 'International Tables Vol C Tables 4.2.6.8 and 6.1.1.4'
Br Br -0.2901 2.4595 'International Tables Vol C Tables 4.2.6.8 and 6.1.1.4'
Fe Fe 0.3463 0.8444 'International Tables Vol C Tables 4.2.6.8 and 6.1.1.4'
N N 0.0061 0.0033 'International Tables Vol C Tables 4.2.6.8 and 6.1.1.4'
O O 0.0106 0.0060 'International Tables Vol C Tables 4.2.6.8 and 6.1.1.4'
S S 0.1246 0.1234 'International Tables Vol C Tables 4.2.6.8 and 6.1.1.4'

loop_
_geom_angle_atom_site_label_1
_geom_angle_atom_site_label_2
_geom_angle_atom_site_label_3
_geom_angle
C1 Fe1 C3 94.32(8)
C1 Fe1 C2 95.65(8)
C3 Fe1 C2 96.41(8)
C1 Fe1 S1 88.36(5)
C3 Fe1 S1 169.46(6)
C2 Fe1 S1 93.47(5)
C1 Fe1 S2 87.36(5)
C3 Fe1 S2 94.36(6)
C2 Fe1 S2 168.56(6)
S1 Fe1 S2 75.557(15)
C1 Fe1 Br1 178.04(5)
C3 Fe1 Br1 84.60(6)
C2 Fe1 Br1 86.10(6)
S1 Fe1 Br1 92.417(14)
S2 Fe1 Br1 91.081(14)
C4 S1 Fe1 86.40(5)
C4 S2 Fe1 86.36(5)
C4 N1 C5 120.78(15)
C4 N1 C6 121.74(15)
C5 N1 C6 117.48(15)
O1 C1 Fe1 177.97(16)
O2 C2 Fe1 178.21(18)
03 C3 Fe1 177.83(17)
N1 C4 S1 124.47(12)
N1 C4 S2 123.87(12)
S1 C4 S2 111.66(8)
N1 C5 H5A 109.5
N1 C5 H5B 109.5
H5A C5 H5B 109.5
N1 C5 H5C 109.5
H5A C5 H5C 109.5
H5B C5 H5C 109.5
N1 C6 H6A 109.5
N1 C6 H6B 109.5
H6A C6 H6B 109.5
N1 C6 H6C 109.5
H6A C6 H6C 109.5
H6B C6 H6C 109.5

loop_
_geom_bond_atom_site_label_1
_geom_bond_atom_site_label_2
_geom_bond_distance
Fe1 C1 1.7865(16)
Fe1 C3 1.8123(17)
Fe1 C2 1.8209(18)
Fe1 S1 2.3119(4)
Fe1 S2 2.3127(5)
Fe1 Br1 2.4738(3)
S1 C4 1.7118(16)
S2 C4 1.7124(15)
O1 C1 1.129(2)
O2 C2 1.128(2)
03 C3 1.126(2)
N1 C4 1.317(2)
N1 C5 1.458(2)
N1 C6 1.461(2)
C5 H5A 0.9600
C5 H5B 0.9600
C5 H5C 0.9600
C6 H6A 0.9600
C6 H6B 0.9600
C6 H6C 0.9600
